data_4332182
loop_
_publ_author_name
'Sanjaya Ranmohotti, K. G.'
'Mo, Xunhua'
'Smith, M. Kirklyn'
'Hwu, Shiou-Jyh'

_publ_section_title
;
 Synthesis, Structure, and Magnetic Properties of Cs2-xRbxCu3P4O14(0.0
 &#x2264;x&#x2264; 0.8):&#x00A0; A New Series of Copper(II) Phosphates
 Containing Periodic Arrays of Staggered Square-Planar CuO4Trimers
;
_journal_issue 9
_journal_name_full 'Inorganic Chemistry'
_journal_page_first 3665
_journal_page_last 3670
_journal_paper_doi 10.1021/ic060069t
_journal_volume 45
_journal_year 2006
_chemical_formula_sum 'Cs2 Cu3 O14 P4'
_chemical_formula_weight 804.32
_chemical_name_systematic
; 
 ? 
;
_space_group_IT_number 14
_symmetry_cell_setting monoclinic
_symmetry_space_group_name_Hall '-P 2ybc'
_symmetry_space_group_name_H-M 'P 1 21/c 1'
_atom_sites_solution_hydrogens geom
_atom_sites_solution_primary direct
_atom_sites_solution_secondary difmap
_audit_creation_method SHELXL-97
_cell_angle_alpha 90.00
_cell_angle_beta 103.90(3)
_cell_angle_gamma 90.00
_cell_formula_units_Z 2
_cell_length_a 7.9196(16)
_cell_length_b 10.795(2)
_cell_length_c 7.7958(16)
_cell_measurement_temperature 300(2)
_cell_volume 647.0(2)
_computing_cell_refinement 'Bruker XSCANS'
_computing_data_collection 'Bruker XSCANS'
_computing_data_reduction 'Bruker SHELXTL'
_computing_molecular_graphics 'Bruker SHELXTL'
_computing_publication_material 'Bruker SHELXTL'
_computing_structure_refinement 'SHELXL-97 (Sheldrick, 1997)'
_computing_structure_solution 'SHELXS-97 (Sheldrick, 1990)'
_diffrn_ambient_temperature 300(2)
_diffrn_measured_fraction_theta_full 0.998
_diffrn_measured_fraction_theta_max 0.998
_diffrn_measurement_device_type 'Bruker P4'
_diffrn_measurement_method '\w scans'
_diffrn_radiation_monochromator graphite
_diffrn_radiation_source 'fine-focus sealed tube'
_diffrn_radiation_type MoK\a
_diffrn_radiation_wavelength 0.71073
_diffrn_reflns_av_R_equivalents 0.0275
_diffrn_reflns_av_sigmaI/netI 0.0198
_diffrn_reflns_limit_h_max 9
_diffrn_reflns_limit_h_min -9
_diffrn_reflns_limit_k_max 12
_diffrn_reflns_limit_k_min -13
_diffrn_reflns_limit_l_max 9
_diffrn_reflns_limit_l_min -9
_diffrn_reflns_number 5650
_diffrn_reflns_theta_full 25.59
_diffrn_reflns_theta_max 25.59
_diffrn_reflns_theta_min 2.65
_exptl_absorpt_coefficient_mu 11.004
_exptl_absorpt_correction_T_max 0.8099
_exptl_absorpt_correction_T_min 0.4058
_exptl_absorpt_correction_type multi-scan
_exptl_absorpt_process_details
;Jacobson, R.A. REQAB, subroutine of Crystal Clear;Rigaku/MSC:
 The Woodlands, TX, 1999.
;
_exptl_crystal_colour blue
_exptl_crystal_density_diffrn 4.129
_exptl_crystal_density_method 'not measured'
_exptl_crystal_description column
_exptl_crystal_F_000 738
_exptl_crystal_size_max 0.10
_exptl_crystal_size_mid 0.04
_exptl_crystal_size_min 0.02
_refine_diff_density_max 0.736
_refine_diff_density_min -0.712
_refine_diff_density_rms 0.146
_refine_ls_extinction_method none
_refine_ls_goodness_of_fit_ref 1.019
_refine_ls_hydrogen_treatment constr
_refine_ls_matrix_type full
_refine_ls_number_parameters 106
_refine_ls_number_reflns 1213
_refine_ls_number_restraints 0
_refine_ls_restrained_S_all 1.019
_refine_ls_R_factor_all 0.0248
_refine_ls_R_factor_gt 0.0221
_refine_ls_shift/su_max 0.001
_refine_ls_shift/su_mean 0.000
_refine_ls_structure_factor_coef Fsqd
_refine_ls_weighting_details 'calc w=1/[\s^2^(Fo^2^)+(0.0319P)^2^+2.5067P] where P=(Fo^2^+2Fc^2^)/3'
_refine_ls_weighting_scheme calc
_refine_ls_wR_factor_gt 0.0538
_refine_ls_wR_factor_ref 0.0553
_reflns_number_gt 1141
_reflns_number_total 1213
_reflns_threshold_expression >2sigma(I)
_cod_data_source_file ic060069tsup1.cif
_cod_data_source_block cd0928a
_cod_depositor_comments
;
The following automatic conversions were performed:

'_symmetry_cell_setting' value 'Monoclinic' changed to 'monoclinic'
according to /home/saulius/struct/CIF-dictionaries/cif_core.dic
dictionary named 'cif_core.dic' version 2.4.2 from 2011-04-26.

Automatic conversion script
Id: cif_fix_values 1891 2012-01-12 08:04:46Z andrius 
;
_cod_original_cell_volume 646.9(2)
_cod_original_sg_symbol_H-M P2(1)/c
_cod_database_code 4332182

loop_
_symmetry_equiv_pos_as_xyz
'x, y, z'
'-x, y+1/2, -z+1/2'
'-x, -y, -z'
'x, -y-1/2, z-1/2'

loop_
_atom_site_label
_atom_site_type_symbol
_atom_site_fract_x
_atom_site_fract_y
_atom_site_fract_z
_atom_site_U_iso_or_equiv
_atom_site_adp_type
_atom_site_occupancy
_atom_site_symmetry_multiplicity
_atom_site_calc_flag
_atom_site_refinement_flags
Cs Cs 0.74428(4) 0.18594(3) 0.03965(4) 0.01996(12) Uani 1 1 d .
Cu1 Cu 1.0000 0.5000 0.0000 0.01230(17) Uani 1 2 d S
Cu2 Cu 0.28205(6) 0.39187(5) -0.22806(6) 0.01146(14) Uani 1 1 d .
P1 P 0.86977(13) -0.15854(9) 0.15287(13) 0.0089(2) Uani 1 1 d .
P2 P 0.61789(13) -0.04967(9) 0.33722(13) 0.0096(2) Uani 1 1 d .
O1 O 0.8456(4) -0.1021(3) -0.0278(4) 0.0141(6) Uani 1 1 d .
O2 O 0.9035(4) -0.2978(3) 0.1592(4) 0.0134(6) Uani 1 1 d .
O3 O 0.4586(4) 0.0055(3) 0.2137(4) 0.0140(6) Uani 1 1 d .
O4 O 0.5770(4) -0.1253(3) 0.4853(4) 0.0146(6) Uani 1 1 d .
O5 O 0.6874(4) -0.1474(3) 0.2130(4) 0.0143(6) Uani 1 1 d .
O6 O 1.0103(4) -0.0913(3) 0.2867(4) 0.0142(6) Uani 1 1 d .
O7 O 0.7614(4) 0.0453(3) 0.3979(4) 0.0141(6) Uani 1 1 d .

loop_
_atom_site_aniso_label
_atom_site_aniso_U_11
_atom_site_aniso_U_22
_atom_site_aniso_U_33
_atom_site_aniso_U_23
_atom_site_aniso_U_13
_atom_site_aniso_U_12
Cs 0.02205(18) 0.01749(17) 0.01801(18) -0.00009(10) 0.00024(12) -0.00318(10)
Cu1 0.0085(3) 0.0168(4) 0.0101(3) 0.0050(3) -0.0006(3) -0.0003(3)
Cu2 0.0113(3) 0.0141(3) 0.0084(2) 0.00006(18) 0.00110(19) -0.00329(19)
P1 0.0081(5) 0.0116(5) 0.0061(5) -0.0007(4) 0.0002(4) 0.0002(4)
P2 0.0076(5) 0.0122(5) 0.0084(5) -0.0015(4) 0.0009(4) 0.0015(4)
O1 0.0152(14) 0.0175(15) 0.0075(14) 0.0027(11) -0.0014(11) -0.0006(12)
O2 0.0138(14) 0.0113(14) 0.0158(15) 0.0017(11) 0.0047(12) 0.0037(11)
O3 0.0102(14) 0.0223(16) 0.0078(14) -0.0008(11) -0.0008(11) 0.0068(11)
O4 0.0136(14) 0.0199(16) 0.0106(14) 0.0007(11) 0.0032(11) -0.0005(12)
O5 0.0097(14) 0.0180(15) 0.0162(15) -0.0065(12) 0.0051(12) -0.0015(11)
O6 0.0102(14) 0.0190(15) 0.0127(14) -0.0052(11) 0.0014(11) -0.0008(11)
O7 0.0101(14) 0.0149(15) 0.0158(15) -0.0041(12) 0.0002(11) -0.0011(11)

loop_
_atom_type_symbol
_atom_type_description
_atom_type_scat_dispersion_real
_atom_type_scat_dispersion_imag
_atom_type_scat_source
O O 0.0106 0.0060 'International Tables Vol C Tables 4.2.6.8 and 6.1.1.4'
P P 0.1023 0.0942 'International Tables Vol C Tables 4.2.6.8 and 6.1.1.4'
Cu Cu 0.3201 1.2651 'International Tables Vol C Tables 4.2.6.8 and 6.1.1.4'
Cs Cs -0.3680 2.1192 'International Tables Vol C Tables 4.2.6.8 and 6.1.1.4'

loop_
_geom_angle_atom_site_label_1
_geom_angle_atom_site_label_2
_geom_angle_atom_site_label_3
_geom_angle
_geom_angle_site_symmetry_1
_geom_angle_site_symmetry_3
O3 Cs O7 117.62(8) 3_655 4_565
O3 Cs O7 98.73(8) 3_655 .
O7 Cs O7 139.95(8) 4_565 .
O3 Cs O6 164.61(8) 3_655 2_755
O7 Cs O6 51.23(7) 4_565 2_755
O7 Cs O6 95.46(7) . 2_755
O3 Cs O2 138.44(8) 3_655 2_755
O7 Cs O2 96.01(7) 4_565 2_755
O7 Cs O2 62.02(7) . 2_755
O6 Cs O2 46.27(7) 2_755 2_755
O3 Cs O4 95.97(8) 3_655 2_655
O7 Cs O4 59.50(8) 4_565 2_655
O7 Cs O4 102.87(8) . 2_655
O6 Cs O4 86.60(8) 2_755 2_655
O2 Cs O4 123.14(7) 2_755 2_655
O3 Cs O1 50.46(7) 3_655 .
O7 Cs O1 142.24(8) 4_565 .
O7 Cs O1 74.09(7) . .
O6 Cs O1 129.47(7) 2_755 .
O2 Cs O1 88.05(7) 2_755 .
O4 Cs O1 143.79(7) 2_655 .
O3 Cs O1 99.27(7) 3_655 3_755
O7 Cs O1 96.60(7) 4_565 3_755
O7 Cs O1 93.32(7) . 3_755
O6 Cs O1 73.88(7) 2_755 3_755
O2 Cs O1 50.31(7) 2_755 3_755
O4 Cs O1 155.78(7) 2_655 3_755
O1 Cs O1 58.08(9) . 3_755
O3 Cs O3 65.35(9) 3_655 .
O7 Cs O3 137.97(7) 4_565 .
O7 Cs O3 44.14(7) . .
O6 Cs O3 129.92(7) 2_755 .
O2 Cs O3 106.15(7) 2_755 .
O4 Cs O3 78.51(7) 2_655 .
O1 Cs O3 74.96(7) . .
O1 Cs O3 125.08(7) 3_755 .
O3 Cs O5 42.97(7) 3_655 3_655
O7 Cs O5 91.75(7) 4_565 3_655
O7 Cs O5 105.48(7) . 3_655
O6 Cs O5 137.36(7) 2_755 3_655
O2 Cs O5 166.86(7) 2_755 3_655
O4 Cs O5 53.00(7) 2_655 3_655
O1 Cs O5 92.30(7) . 3_655
O1 Cs O5 139.19(7) 3_755 3_655
O3 Cs O5 61.42(7) . 3_655
O3 Cs O6 69.39(7) 3_655 3_755
O7 Cs O6 86.47(7) 4_565 3_755
O7 Cs O6 123.96(7) . 3_755
O6 Cs O6 97.66(8) 2_755 3_755
O2 Cs O6 90.59(7) 2_755 3_755
O4 Cs O6 132.05(7) 2_655 3_755
O1 Cs O6 55.89(7) . 3_755
O1 Cs O6 40.80(7) 3_755 3_755
O3 Cs O6 127.53(7) . 3_755
O5 Cs O6 100.48(7) 3_655 3_755
O3 Cs O2 106.47(7) 3_655 3_755
O7 Cs O2 56.45(7) 4_565 3_755
O7 Cs O2 130.63(7) . 3_755
O6 Cs O2 59.16(7) 2_755 3_755
O2 Cs O2 71.14(6) 2_755 3_755
O4 Cs O2 115.53(7) 2_655 3_755
O1 Cs O2 90.23(7) . 3_755
O1 Cs O2 41.73(6) 3_755 3_755
O3 Cs O2 165.11(7) . 3_755
O5 Cs O2 121.98(7) 3_655 3_755
O6 Cs O2 39.54(6) 3_755 3_755
O7 Cu1 O7 180.0 2_755 4_565
O7 Cu1 O6 89.22(12) 2_755 4_565
O7 Cu1 O6 90.78(12) 4_565 4_565
O7 Cu1 O6 90.78(12) 2_755 2_755
O7 Cu1 O6 89.22(12) 4_565 2_755
O6 Cu1 O6 180.0 4_565 2_755
O7 Cu1 Cs 49.67(8) 2_755 3_765
O7 Cu1 Cs 130.33(8) 4_565 3_765
O6 Cu1 Cs 51.72(9) 4_565 3_765
O6 Cu1 Cs 128.28(9) 2_755 3_765
O7 Cu1 Cs 130.33(8) 2_755 .
O7 Cu1 Cs 49.67(8) 4_565 .
O6 Cu1 Cs 128.28(9) 4_565 .
O6 Cu1 Cs 51.72(9) 2_755 .
Cs Cu1 Cs 180.0 3_765 .
O7 Cu1 Cs 45.58(9) 2_755 2_755
O7 Cu1 Cs 134.42(9) 4_565 2_755
O6 Cu1 Cs 112.21(9) 4_565 2_755
O6 Cu1 Cs 67.79(9) 2_755 2_755
Cs Cu1 Cs 60.659(12) 3_765 2_755
Cs Cu1 Cs 119.341(12) . 2_755
O7 Cu1 Cs 134.42(9) 2_755 4_565
O7 Cu1 Cs 45.58(9) 4_565 4_565
O6 Cu1 Cs 67.79(9) 4_565 4_565
O6 Cu1 Cs 112.21(9) 2_755 4_565
Cs Cu1 Cs 119.341(12) 3_765 4_565
Cs Cu1 Cs 60.659(12) . 4_565
Cs Cu1 Cs 180.000(7) 2_755 4_565
O3 Cu2 O1 89.20(12) 4_565 2_654
O3 Cu2 O4 90.27(12) 4_565 2_655
O1 Cu2 O4 175.30(12) 2_654 2_655
O3 Cu2 O2 175.70(12) 4_565 3_655
O1 Cu2 O2 92.16(13) 2_654 3_655
O4 Cu2 O2 88.70(13) 2_655 3_655
O3 Cu2 Cs 47.88(9) 4_565 2_654
O1 Cu2 Cs 55.39(9) 2_654 2_654
O4 Cu2 Cs 126.86(9) 2_655 2_654
O2 Cu2 Cs 130.36(9) 3_655 2_654
O3 Cu2 Cs 135.87(9) 4_565 4_465
O1 Cu2 Cs 50.12(9) 2_654 4_465
O4 Cu2 Cs 131.74(9) 2_655 4_465
O2 Cu2 Cs 44.13(8) 3_655 4_465
Cs Cu2 Cs 89.85(2) 2_654 4_465
O3 Cu2 Cs 80.33(9) 4_565 .
O1 Cu2 Cs 132.03(9) 2_654 .
O4 Cu2 Cs 43.32(9) 2_655 .
O2 Cu2 Cs 101.70(8) 3_655 .
Cs Cu2 Cs 127.923(18) 2_654 .
Cs Cu2 Cs 137.379(18) 4_465 .
O1 P1 O6 110.98(17) . .
O1 P1 O2 114.29(17) . .
O6 P1 O2 110.84(17) . .
O1 P1 O5 108.54(17) . .
O6 P1 O5 108.80(16) . .
O2 P1 O5 102.94(17) . .
O1 P1 Cs 65.62(12) . 3_755
O6 P1 Cs 77.15(11) . 3_755
O2 P1 Cs 77.33(12) . 3_755
O5 P1 Cs 173.22(11) . 3_755
O1 P1 Cs 132.31(12) . 2_745
O6 P1 Cs 55.25(12) . 2_745
O2 P1 Cs 55.60(11) . 2_745
O5 P1 Cs 119.15(12) . 2_745
Cs P1 Cs 66.73(2) 3_755 2_745
O1 P1 Cs 55.47(12) . .
O6 P1 Cs 78.68(12) . .
O2 P1 Cs 168.88(12) . .
O5 P1 Cs 78.41(11) . .
Cs P1 Cs 100.01(2) 3_755 .
Cs P1 Cs 133.53(3) 2_745 .
O4 P2 O3 113.59(17) . .
O4 P2 O7 114.11(17) . .
O3 P2 O7 112.27(17) . .
O4 P2 O5 105.74(17) . .
O3 P2 O5 103.17(16) . .
O7 P2 O5 106.87(16) . .
O4 P2 Cs 168.61(12) . .
O3 P2 Cs 69.12(12) . .
O7 P2 Cs 56.08(12) . .
O5 P2 Cs 83.79(12) . .
O4 P2 Cs 96.83(12) . 3_655
O3 P2 Cs 46.69(11) . 3_655
O7 P2 Cs 148.80(13) . 3_655
O5 P2 Cs 66.03(10) . 3_655
Cs P2 Cs 92.73(3) . 3_655
P1 O1 Cu2 145.98(19) . 2_644
P1 O1 Cs 102.37(14) . .
Cu2 O1 Cs 95.70(10) 2_644 .
P1 O1 Cs 90.58(13) . 3_755
Cu2 O1 Cs 104.02(11) 2_644 3_755
Cs O1 Cs 121.92(9) . 3_755
P1 O2 Cu2 112.45(16) . 3_655
P1 O2 Cs 101.17(14) . 2_745
Cu2 O2 Cs 110.48(11) 3_655 2_745
P1 O2 Cs 78.98(12) . 3_755
Cu2 O2 Cs 166.15(13) 3_655 3_755
Cs O2 Cs 73.30(6) 2_745 3_755
P2 O3 Cu2 128.26(18) . 4_566
P2 O3 Cs 112.06(14) . 3_655
Cu2 O3 Cs 104.15(11) 4_566 3_655
P2 O3 Cs 87.03(13) . .
Cu2 O3 Cs 110.25(12) 4_566 .
Cs O3 Cs 114.65(9) 3_655 .
P2 O4 Cu2 120.62(17) . 2_645
P2 O4 Cs 127.24(15) . 2_645
Cu2 O4 Cs 112.05(12) 2_645 2_645
P2 O5 P1 132.45(19) . .
P2 O5 Cs 89.29(11) . 3_655
P1 O5 Cs 129.60(14) . 3_655
P1 O6 Cu1 130.89(18) . 2_745
P1 O6 Cs 101.72(14) . 2_745
Cu1 O6 Cs 99.52(11) 2_745 2_745
P1 O6 Cs 79.30(11) . 3_755
Cu1 O6 Cs 149.59(12) 2_745 3_755
Cs O6 Cs 73.47(6) 2_745 3_755
P2 O7 Cu1 122.85(18) . 2_745
P2 O7 Cs 130.17(15) . 4_566
Cu1 O7 Cs 102.20(11) 2_745 4_566
P2 O7 Cs 100.34(14) . .
Cu1 O7 Cs 108.50(12) 2_745 .
Cs O7 Cs 82.52(7) 4_566 .

loop_
_geom_bond_atom_site_label_1
_geom_bond_atom_site_label_2
_geom_bond_distance
_geom_bond_site_symmetry_2
Cs O3 3.038(3) 3_655
Cs O7 3.119(3) 4_565
Cs O7 3.152(3) .
Cs O6 3.183(3) 2_755
Cs O2 3.190(3) 2_755
Cs O4 3.229(3) 2_655
Cs O1 3.285(3) .
Cs O1 3.394(3) 3_755
Cs O3 3.497(3) .
Cs O5 3.536(3) 3_655
Cs O6 3.697(3) 3_755
Cs O2 3.704(3) 3_755
Cu1 O7 1.929(3) 2_755
Cu1 O7 1.929(3) 4_565
Cu1 O6 1.951(3) 4_565
Cu1 O6 1.951(3) 2_755
Cu1 Cs 3.9988(7) 3_765
Cu1 Cs 4.1854(11) 2_755
Cu1 Cs 4.1854(11) 4_565
Cu2 O3 1.922(3) 4_565
Cu2 O1 1.930(3) 2_654
Cu2 O4 1.961(3) 2_655
Cu2 O2 1.964(3) 3_655
Cu2 Cs 3.9721(8) 2_654
Cu2 Cs 4.2916(13) 4_465
P1 O1 1.504(3) .
P1 O6 1.516(3) .
P1 O2 1.525(3) .
P1 O5 1.626(3) .
P1 Cs 3.7265(13) 3_755
P1 Cs 3.7931(15) 2_745
P2 O4 1.511(3) .
P2 O3 1.513(3) .
P2 O7 1.520(3) .
P2 O5 1.616(3) .
P2 Cs 3.8697(16) 3_655
O1 Cu2 1.930(3) 2_644
O1 Cs 3.394(3) 3_755
O2 Cu2 1.964(3) 3_655
O2 Cs 3.190(3) 2_745
O2 Cs 3.704(3) 3_755
O3 Cu2 1.922(3) 4_566
O3 Cs 3.038(3) 3_655
O4 Cu2 1.961(3) 2_645
O4 Cs 3.229(3) 2_645
O5 Cs 3.536(3) 3_655
O6 Cu1 1.951(3) 2_745
O6 Cs 3.183(3) 2_745
O6 Cs 3.697(3) 3_755
O7 Cu1 1.929(3) 2_745
O7 Cs 3.119(3) 4_566
